data_7250139
loop_
_publ_author_name
'Feng, Yuying'
'Hua, Carol'
'van Koeverden, Martin P.'

_publ_section_title
;
 The effect of viologen counterions on the topologies of
 La(iii)--tetraoxolene metal--organic frameworks
;
_journal_issue 16
_journal_name_full CrystEngComm
_journal_page_first 2559
_journal_page_last 2569
_journal_paper_doi 10.1039/D5CE00026B
_journal_volume 27
_journal_year 2025
_chemical_formula_moiety 'C12 H2 Cl4 La O9, 0.5(C14 H12 N2), 2(C3 H6 O), H2 O'
_chemical_formula_sum 'C25 H22 Cl4 La N O12'
_chemical_formula_weight 809.168
_space_group_crystal_system triclinic
_space_group_IT_number 2
_space_group_name_Hall '-P 1'
_space_group_name_H-M_alt 'P -1'
_symmetry_Int_Tables_number 2
_atom_sites_solution_primary dual
_audit_creation_date 2024-04-26
_audit_creation_method
;
Olex2 1.5
(compiled 2024.02.16 svn.r378c4104 for OlexSys, GUI svn.r6928)
;
_audit_update_record
;
2025-01-07 deposited with the CCDC.	2025-03-20 downloaded from the CCDC.
;
_cell_angle_alpha 103.513(3)
_cell_angle_beta 94.393(3)
_cell_angle_gamma 106.749(3)
_cell_formula_units_Z 2
_cell_length_a 10.7781(4)
_cell_length_b 11.4423(4)
_cell_length_c 12.9249(4)
_cell_measurement_reflns_used 11172
_cell_measurement_temperature 100.00(10)
_cell_measurement_theta_max 75.9550
_cell_measurement_theta_min 4.3370
_cell_volume 1466.26(10)
_computing_cell_refinement 'CrysAlisPro 1.171.43.90 (Rigaku OD, 2023)'
_computing_data_collection 'CrysAlisPro system (CCD 42.80a 64-bit (release 13-01-2023))'
_computing_data_reduction 'CrysAlisPro 1.171.43.90 (Rigaku OD, 2023)'
_computing_molecular_graphics 'Olex2 1.5 (Dolomanov et al., 2009)'
_computing_publication_material 'Olex2 1.5 (Dolomanov et al., 2009)'
_computing_structure_refinement 'olex2.refine 1.5 (Bourhis et al., 2015)'
_computing_structure_solution 'SHELXT  (Sheldrick, 2015)'
_diffrn_ambient_environment N~2~
_diffrn_ambient_temperature 100.00(10)
_diffrn_detector 'Hybrid Pixel Array Detector'
_diffrn_detector_area_resol_mean 10.0000
_diffrn_detector_type HyPix
_diffrn_measured_fraction_theta_full 0.9962
_diffrn_measured_fraction_theta_max 0.9248
_diffrn_measurement_details
;
List of Runs (angles in degrees, time in seconds):

  # Type    Start    End  Width  t~exp~   \w     \q     \k     \f   Frames
#--------------------------------------------------------------------------
  1  \w    -24.00   6.00   0.50    0.20    --   47.26 -60.00 -53.00   60
  2  \w    -22.00   5.00   0.50    0.20    --   47.26 -19.00 -60.00   54
  3  \w     35.00  62.00   0.50    0.20    --   47.26 -60.00 -53.00   54
  4  \w     57.00 106.00   0.50    0.40    --  105.30-125.00  30.00   98
  5  \w     84.00 110.00   0.50    0.40    --  105.30-125.00   0.00   52
  6  \w     40.00 110.00   0.50    0.40    --  105.30-125.00 -30.00  140
  7  \w     39.00 108.00   0.50    0.40    --  105.30-106.00-131.44  138
  8  \w     34.00  79.00   0.50    0.40    --  105.30 -94.00-180.00   90
  9  \w     36.00  67.00   0.50    0.40    --  105.30-125.00-180.00   62
 10  \w     34.00  81.00   0.50    0.20    --   47.26-125.00 -60.00   94
 11  \w     83.00 109.00   0.50    0.40    --  105.30-125.00-180.00   52
 12  \w     59.00 106.00   0.50    0.40    --  105.30-105.00 171.31   94
 13  \w     54.00 101.00   0.50    0.40    --  105.30 -94.00  60.00   94
 14  \w     74.00 105.00   0.50    0.40    --  105.30 -94.00   0.00   62
 15  \w     33.00  70.00   0.50    0.40    --  105.30 -61.00 -60.00   74
 16  \w     36.00  68.00   0.50    0.40    --  105.30 -60.00 -53.00   64
 17  \w    107.00 134.00   0.50    0.40    --  105.30  30.00-120.00   54
 18  \w    137.00 165.00   0.50    0.40    --  105.30  30.00-120.00   56
 19  \w     40.00  70.00   0.50    0.40    --  105.30 -61.00  90.00   60
 20  \w    101.00 174.00   0.50    0.40    --  105.30  60.00  85.00  146
 21  \w     32.00 117.00   0.50    0.20    --   47.26  60.00  85.00  170
 22  \w    -32.00  -7.00   0.50    0.20    --  -47.26  60.00  85.00   50
 23  \w    -62.00 -37.00   0.50    0.20    --  -47.26  60.00  85.00   50
 24  \w    -64.00 -21.00   0.50    0.40    --  -91.75  61.00 150.00   86
 25  \w    -29.00  27.00   0.50    0.20    --  -47.26  19.00-120.00  112
 26  \w    -66.00 -41.00   0.50    0.40    --  -91.75  61.00 -90.00   50
 27  \w    -48.00 -23.00   0.50    0.40    --  -91.75  45.00 -60.00   50
 28  \w    -69.00 -20.00   0.50    0.40    --  -91.75  60.00  85.00   98
 29  \w    -50.00 -21.00   0.50    0.40    --  -91.75  45.00  90.00   58
 30  \w   -120.00 -35.00   0.50    0.20    --  -47.26 -38.00  90.00  170
 31  \w    -62.00 -27.00   0.50    0.40    --  -91.75 125.00 -90.00   70
 32  \w    -83.00 -23.00   0.50    0.40    --  -91.75 125.00-150.00  120
 33  \w   -119.00 -38.00   0.50    0.20    --  -47.26 -60.00 -53.00  162
 34  \w   -162.00-109.00   0.50    0.40    --  -91.75 -60.00 -53.00  106
 35  \w   -159.00-126.00   0.50    0.40    --  -91.75 -45.00-150.00   66
 36  \w   -121.00 -88.00   0.50    0.40    --  -91.75 -45.00-150.00   66
 37  \w   -111.00 -83.00   0.50    0.40    --  -91.75 -15.00-180.00   56
 38  \w   -166.00-140.00   0.50    0.40    --  -91.75 -15.00-180.00   52
 39  \w   -163.00 -80.00   0.50    0.40    --  -91.75 -45.00   0.00  166
 40  \w   -154.00 -90.00   0.50    0.40    --  -91.75 -94.00  60.00  128
;
_diffrn_measurement_device 'four-circle diffractometer'
_diffrn_measurement_device_type 'XtaLAB Synergy, Dualflex, HyPix'
_diffrn_measurement_method '\w scans'
_diffrn_orient_matrix_type 'CrysAlisPro convention (1999,Acta A55,543-557)'
_diffrn_orient_matrix_UB_11 -0.1157123000
_diffrn_orient_matrix_UB_12 -0.0939891000
_diffrn_orient_matrix_UB_13 -0.0844560000
_diffrn_orient_matrix_UB_21 0.0792772000
_diffrn_orient_matrix_UB_22 -0.0930550000
_diffrn_orient_matrix_UB_23 -0.0247818000
_diffrn_orient_matrix_UB_31 -0.0561431000
_diffrn_orient_matrix_UB_32 -0.0616759000
_diffrn_orient_matrix_UB_33 0.0874557000
_diffrn_radiation_monochromator mirror
_diffrn_radiation_probe x-ray
_diffrn_radiation_type 'Cu K\a'
_diffrn_radiation_wavelength 1.54184
_diffrn_reflns_av_R_equivalents 0.0480
_diffrn_reflns_av_unetI/netI 0.0450
_diffrn_reflns_Laue_measured_fraction_full 0.9962
_diffrn_reflns_Laue_measured_fraction_max 0.9248
_diffrn_reflns_limit_h_max 13
_diffrn_reflns_limit_h_min -13
_diffrn_reflns_limit_k_max 14
_diffrn_reflns_limit_k_min -13
_diffrn_reflns_limit_l_max 16
_diffrn_reflns_limit_l_min -13
_diffrn_reflns_number 17670
_diffrn_reflns_point_group_measured_fraction_full 0.9962
_diffrn_reflns_point_group_measured_fraction_max 0.9248
_diffrn_reflns_theta_full 67.6840
_diffrn_reflns_theta_max 76.92
_diffrn_reflns_theta_min 3.56
_diffrn_source 'micro-focus sealed X-ray tube'
_diffrn_source_type 'PhotonJet (Cu) X-ray Source'
_exptl_absorpt_coefficient_mu 15.186
_exptl_absorpt_correction_T_max 0.721
_exptl_absorpt_correction_T_min 0.362
_exptl_absorpt_correction_type gaussian
_exptl_absorpt_process_details
;
CrysAlisPro 1.171.43.90 (Rigaku Oxford Diffraction, 2023)
Numerical absorption correction based on gaussian integration over
a multifaceted crystal model
Empirical absorption correction using spherical harmonics,
implemented in SCALE3 ABSPACK scaling algorithm.
;
_exptl_crystal_colour violet
_exptl_crystal_colour_primary violet
_exptl_crystal_density_diffrn 1.833
_exptl_crystal_description prism
_exptl_crystal_F_000 800.000
_exptl_crystal_size_max 0.105
_exptl_crystal_size_mid 0.059
_exptl_crystal_size_min 0.043
_refine_diff_density_max 1.7369
_refine_diff_density_min -1.7232
_refine_diff_density_rms 0.1388
_refine_ls_d_res_high 0.7915
_refine_ls_d_res_low 12.4160
_refine_ls_goodness_of_fit_ref 1.0331
_refine_ls_hydrogen_treatment mixed
_refine_ls_matrix_type full
_refine_ls_number_constraints 38
_refine_ls_number_parameters 422
_refine_ls_number_reflns 5739
_refine_ls_number_restraints 131
_refine_ls_restrained_S_all 1.0206
_refine_ls_R_factor_all 0.0404
_refine_ls_R_factor_gt 0.0381
_refine_ls_shift/su_max -0.0009
_refine_ls_shift/su_mean 0.0000
_refine_ls_structure_factor_coef Fsqd
_refine_ls_weighting_details 'w=1/[\s^2^(Fo^2^)+(0.0750P)^2^+0.2416P] where P=(Fo^2^+2Fc^2^)/3'
_refine_ls_weighting_scheme calc
_refine_ls_wR_factor_gt 0.1016
_refine_ls_wR_factor_ref 0.1038
_reflns_Friedel_coverage 0.0
_reflns_limit_h_max 13
_reflns_limit_h_min -13
_reflns_limit_k_max 13
_reflns_limit_k_min -14
_reflns_limit_l_max 16
_reflns_limit_l_min 0
_reflns_number_gt 5383
_reflns_number_total 5739
_reflns_threshold_expression I>=2u(I)
_cod_data_source_file d5ce00026b2.cif
_cod_data_source_block MF-1-33B_1-mask_avg_abs_a
_cod_depositor_comments 'Adding full bibliography for 7250132--7250140.cif.'
_cod_database_code 7250139
_chemical_oxdiff_formula 'C25 H22 Cl4 La N O12'
_chemical_oxdiff_usercomment 'solvent:acetone and water'
_olex2_refinement_description
;
1. Fixed Uiso
 At 1.2 times of:
  All C(H) groups, All C(H,H) groups
 At 1.5 times of:
  All C(H,H,H) groups, All O(H,H) groups
2. Restrained distances
 C35-C36
 1.35 with sigma of 0.02
 C28-C35 = C36-C37
 1.43 with sigma of 0.02
 C32-C33
 1.51 with sigma of 0.02
 N30-C32 = N34-C33
 1.48 with sigma of 0.02
 O25-H25a = O25-H25b
 0.84 with sigma of 0.02
 H25a-H25b
 1.34 with sigma of 0.04
 O46-H46a = O46-H46b
 0.84 with sigma of 0.02
 H46a-H46b
 1.34 with sigma of 0.04
 C27-H27 = C31-H31
 0.95 with sigma of 0.001
3. Uiso/Uaniso restraints and constraints
C26 \\sim C27 \\sim C29 \\sim C31 \\sim C28 \\sim C33 \\sim N34 \\sim N30 \\sim
C37 \\sim C32 \\sim C36 \\sim C35: within 2A with sigma of 0.04 and sigma for
terminal atoms of 0.08 within 2A
Uanis(C28) = Uanis(N34)
Uanis(C33) = Uanis(C35)
Uanis(N30) = Uanis(C37)
Uanis(C32) = Uanis(C36)
4. Rigid body (RIGU) restrains
 C39, C40, O38, C41
 with sigma for 1-2 distances of 0.004 and sigma for 1-3 distances of 0.004
 C26, C27, C29, C31, C28, C33, N34, N30, C37, C32, C36, C35
 with sigma for 1-2 distances of 0.004 and sigma for 1-3 distances of 0.004
5. Others
 Fixed Sof: C28(0.5) C33(0.5) H33a(0.5) H33b(0.5) N34(0.5) N30(0.5) C37(0.5)
 C32(0.5) H32a(0.5) H32b(0.5) C36(0.5) H36(0.5) C35(0.5) H35(0.5)
6.a Secondary CH2 refined with riding coordinates:
 C33(H33a,H33b), C32(H32a,H32b)
6.b Aromatic/amide H refined with riding coordinates:
 C26(H26), C36(H36), C35(H35)
6.c Idealised Me refined as rotating group:
 C39(H39a,H39b,H39c), C41(H41a,H41b,H41c), C43(H43a,H43b,H43c), C45(H45a,H45b,
 H45c)
;
_olex2_submission_special_instructions 'No special instructions were received'
_oxdiff_exptl_absorpt_empirical_details
;
Empirical correction (ABSPACK) includes:
- Absorption correction using spherical harmonics
- Frame scaling
;
_oxdiff_exptl_absorpt_empirical_full_max 1.561
_oxdiff_exptl_absorpt_empirical_full_min 0.728

loop_
_space_group_symop_id
_space_group_symop_operation_xyz
1 x,y,z
2 -x,-y,-z

loop_
_atom_site_label
_atom_site_type_symbol
_atom_site_fract_x
_atom_site_fract_y
_atom_site_fract_z
_atom_site_U_iso_or_equiv
_atom_site_adp_type
_atom_site_occupancy
_atom_site_refinement_flags_posn
_atom_site_refinement_flags_adp
_atom_site_refinement_flags_occupancy
_atom_site_disorder_group
C2 C 0.6086(3) 0.4732(3) 0.5506(3) 0.0206(7) Uani 1.000000 . . . .
C3 C 0.5549(4) 0.4044(4) 0.4449(3) 0.0221(7) Uani 1.000000 . . . .
C4 C 0.4431(3) 0.4207(4) 0.3937(3) 0.0209(7) Uani 1.000000 . . . .
O5 O 0.3785(3) 0.3511(3) 0.3046(2) 0.0246(5) Uani 1.000000 . . . .
Cl6 Cl 0.61461(8) 0.28528(9) 0.38278(7) 0.02486(19) Uani 1.000000 . . . .
O7 O 0.5833(2) 0.4694(2) 0.8082(2) 0.0227(5) Uani 1.000000 . . . .
C8 C 0.5386(3) 0.4806(3) 0.8951(3) 0.0202(7) Uani 1.000000 . . . .
C9 C 0.4122(3) 0.4119(4) 0.9064(3) 0.0209(7) Uani 1.000000 . . . .
C10 C 0.3681(3) 0.4243(3) 1.0061(3) 0.0204(7) Uani 1.000000 . . . .
O11 O 0.2578(2) 0.3613(3) 1.0224(2) 0.0230(5) Uani 1.000000 . . . .
La1 La 0.811875(17) 0.602386(18) 0.788278(15) 0.01845(9) Uani 1.000000 . . . .
O1 O 0.6976(2) 0.4540(3) 0.6068(2) 0.0235(5) Uani 1.000000 . . . .
Cl12 Cl 0.31030(8) 0.30305(10) 0.79440(7) 0.0302(2) Uani 1.000000 . . . .
O13 O 1.0106(2) 0.7647(2) 0.9133(2) 0.0236(5) Uani 1.000000 . . . .
C14 C 1.0126(4) 0.8752(4) 0.9576(3) 0.0221(7) Uani 1.000000 . . . .
C15 C 1.1099(3) 0.9641(4) 1.0382(3) 0.0228(7) Uani 1.000000 . . . .
C16 C 1.1026(3) 1.0853(4) 1.0843(3) 0.0225(7) Uani 1.000000 . . . .
O17 O 1.1840(3) 1.1671(3) 1.1594(2) 0.0249(6) Uani 1.000000 . . . .
Cl18 Cl 1.24296(8) 0.92328(9) 1.08303(8) 0.0269(2) Uani 1.000000 . . . .
O19 O 0.9685(2) 0.4914(3) 0.7027(2) 0.0238(5) Uani 1.000000 . . . .
C20 C 0.9848(3) 0.4899(4) 0.6080(3) 0.0211(7) Uani 1.000000 . . . .
C21 C 1.0254(4) 0.3988(4) 0.5382(3) 0.0226(7) Uani 1.000000 . . . .
C22 C 1.0420(3) 0.4019(4) 0.4332(3) 0.0210(7) Uani 1.000000 . . . .
O23 O 1.0791(3) 0.3243(3) 0.3667(2) 0.0244(6) Uani 1.000000 . . . .
Cl24 Cl 1.05326(10) 0.27649(10) 0.58479(8) 0.0322(2) Uani 1.000000 . . . .
O25 O 0.8367(3) 0.4299(3) 0.8703(3) 0.0326(7) Uani 1.000000 D . . .
H25a H 0.782(4) 0.389(5) 0.901(4) 0.0489(10) Uiso 1.000000 DR . . .
H25b H 0.899(4) 0.402(5) 0.869(5) 0.0489(10) Uiso 1.000000 DR . . .
C26 C 0.2762(5) 0.1512(4) 0.4422(4) 0.0371(10) Uani 1.000000 . U . .
H26 H 0.2169(5) 0.1939(4) 0.4252(4) 0.0445(11) Uiso 1.000000 R . . .
C27 C 0.2710(6) 0.0379(5) 0.3763(4) 0.0458(12) Uani 1.000000 D U . .
H27 H 0.209(3) -0.002(5) 0.312(2) 0.0550(14) Uiso 1.000000 DR . . .
C29 C 0.4538(5) 0.0303(4) 0.4881(3) 0.0331(9) Uani 1.000000 . U . .
C31 C 0.3694(5) 0.2041(4) 0.5350(4) 0.0338(9) Uani 1.000000 D U . .
H31 H 0.371(4) 0.2864(17) 0.573(3) 0.0406(11) Uiso 1.000000 DR . . .
O38 O 0.2480(5) -0.0456(7) 0.6109(4) 0.0954(19) Uani 1.000000 . U . .
C39 C 0.2596(8) -0.0446(8) 0.7906(6) 0.0702(18) Uani 1.000000 . U . .
H39a H 0.201(3) -0.115(4) 0.812(3) 0.105(3) Uiso 1.000000 GR . . .
H39b H 0.343(3) -0.061(5) 0.7797(14) 0.105(3) Uiso 1.000000 GR . . .
H39c H 0.276(5) 0.034(2) 0.8474(13) 0.105(3) Uiso 1.000000 GR . . .
C40 C 0.1979(5) -0.0327(5) 0.6903(4) 0.0418(11) Uani 1.000000 . U . .
C41 C 0.0692(5) -0.0088(5) 0.6900(5) 0.0452(12) Uani 1.000000 . U . .
H41a H 0.045(2) 0.009(4) 0.6220(14) 0.0678(17) Uiso 1.000000 GR . . .
H41b H 0.0021(10) -0.0836(15) 0.698(3) 0.0678(17) Uiso 1.000000 GR . . .
H41c H 0.0760(12) 0.064(2) 0.750(2) 0.0678(17) Uiso 1.000000 GR . . .
O42 O 0.6335(3) 0.2946(3) 0.9537(2) 0.0311(6) Uani 1.000000 . . . .
C43 C 0.7426(4) 0.3684(5) 1.1352(4) 0.0370(10) Uani 1.000000 . . . .
H43a H 0.779(2) 0.3115(5) 1.165(2) 0.0555(15) Uiso 1.000000 GR . . .
H43b H 0.8106(16) 0.422(3) 1.1054(8) 0.0555(15) Uiso 1.000000 GR . . .
H43c H 0.7127(9) 0.421(3) 1.1924(15) 0.0555(15) Uiso 1.000000 GR . . .
C44 C 0.6295(4) 0.2918(4) 1.0481(4) 0.0284(8) Uani 1.000000 . . . .
C45 C 0.5117(4) 0.2093(5) 1.0781(4) 0.0360(10) Uani 1.000000 . . . .
H45a H 0.4393(11) 0.179(3) 1.0178(11) 0.0541(15) Uiso 1.000000 GR . . .
H45b H 0.5318(12) 0.1370(19) 1.095(3) 0.0541(15) Uiso 1.000000 GR . . .
H45c H 0.486(2) 0.2579(11) 1.1413(18) 0.0541(15) Uiso 1.000000 GR . . .
O46 O 1.0146(3) 0.3045(3) 0.8488(3) 0.0339(7) Uani 1.000000 D . . .
H46a H 1.078(4) 0.316(6) 0.896(3) 0.0509(10) Uiso 1.000000 DR . . .
H46b H 1.047(5) 0.326(6) 0.796(3) 0.0509(10) Uiso 1.000000 DR . . .
C28 C 0.3757(13) -0.0153(11) 0.3934(11) 0.0253(19) Uani 0.500000 D U P -1
C33 C 0.6832(9) 0.1687(8) 0.6514(7) 0.0276(13) Uani 0.500000 D U P -1
H33a H 0.7376(9) 0.1922(8) 0.7229(7) 0.0331(15) Uiso 0.500000 R . P -1
H33b H 0.7282(9) 0.2244(8) 0.6084(7) 0.0331(15) Uiso 0.500000 R . P -1
N34 N 0.6607(10) 0.0338(9) 0.5955(9) 0.0253(19) Uani 0.500000 D U P -1
N30 N 0.458(3) 0.149(4) 0.561(2) 0.0275(14) Uani 0.500000 D U P -1
C37 C 0.542(4) -0.140(5) 0.445(3) 0.0275(14) Uani 0.500000 D U P -1
C32 C 0.5481(14) 0.181(2) 0.6633(15) 0.021(2) Uani 0.500000 D U P -1
H32a H 0.5064(14) 0.125(2) 0.7073(15) 0.025(3) Uiso 0.500000 R . P -1
H32b H 0.5586(14) 0.269(2) 0.7035(15) 0.025(3) Uiso 0.500000 R . P -1
C36 C 0.4494(14) -0.2038(19) 0.3490(15) 0.021(2) Uani 0.500000 D U P -1
H36 H 0.4421(14) -0.2860(19) 0.3064(15) 0.025(3) Uiso 0.500000 R . P -1
C35 C 0.3737(9) -0.1355(8) 0.3249(7) 0.0276(13) Uani 0.500000 D U P -1
H35 H 0.3152(9) -0.1685(8) 0.2586(7) 0.0331(15) Uiso 0.500000 R . P -1

loop_
_atom_site_aniso_label
_atom_site_aniso_U_11
_atom_site_aniso_U_22
_atom_site_aniso_U_33
_atom_site_aniso_U_12
_atom_site_aniso_U_13
_atom_site_aniso_U_23
C2 0.0157(16) 0.0202(17) 0.0230(19) 0.0012(13) 0.0074(14) 0.0043(14)
C3 0.0209(17) 0.0246(18) 0.0192(18) 0.0062(14) 0.0076(14) 0.0027(14)
C4 0.0196(16) 0.0248(18) 0.0164(17) 0.0040(14) 0.0071(14) 0.0042(14)
O5 0.0242(13) 0.0258(14) 0.0199(13) 0.0068(11) 0.0015(10) 0.0003(11)
Cl6 0.0239(4) 0.0293(4) 0.0204(4) 0.0110(3) 0.0055(3) 0.0010(3)
O7 0.0216(12) 0.0265(13) 0.0177(13) 0.0072(10) 0.0073(10) 0.0006(10)
C8 0.0190(17) 0.0240(18) 0.0169(17) 0.0088(14) 0.0033(14) 0.0015(14)
C9 0.0167(16) 0.0249(18) 0.0160(17) 0.0036(14) 0.0046(13) -0.0010(14)
C10 0.0186(17) 0.0221(18) 0.0187(18) 0.0065(14) 0.0049(14) 0.0014(14)
O11 0.0169(12) 0.0275(14) 0.0199(13) 0.0032(10) 0.0080(10) 0.0004(10)
La1 0.01612(12) 0.02136(13) 0.01530(13) 0.00423(8) 0.00506(8) 0.00129(8)
O1 0.0205(12) 0.0291(14) 0.0192(13) 0.0078(11) 0.0027(10) 0.0034(11)
Cl12 0.0187(4) 0.0403(5) 0.0195(4) 0.0004(4) 0.0057(3) -0.0049(4)
O13 0.0179(12) 0.0250(14) 0.0240(14) 0.0057(10) 0.0053(10) -0.0003(11)
C14 0.0208(17) 0.0250(19) 0.0194(18) 0.0070(14) 0.0059(14) 0.0033(15)
C15 0.0175(16) 0.0249(19) 0.0235(19) 0.0067(14) 0.0027(14) 0.0019(15)
C16 0.0182(17) 0.0276(19) 0.0191(18) 0.0047(14) 0.0073(14) 0.0030(15)
O17 0.0220(13) 0.0231(13) 0.0232(14) 0.0052(10) -0.0001(11) -0.0022(11)
Cl18 0.0210(4) 0.0268(4) 0.0293(5) 0.0090(3) -0.0002(3) 0.0003(4)
O19 0.0222(12) 0.0331(15) 0.0157(13) 0.0084(11) 0.0075(10) 0.0045(11)
C20 0.0181(16) 0.0243(18) 0.0195(18) 0.0057(14) 0.0056(14) 0.0038(15)
C21 0.0225(17) 0.0284(19) 0.0189(18) 0.0113(15) 0.0083(14) 0.0044(15)
C22 0.0172(16) 0.0258(19) 0.0194(18) 0.0071(14) 0.0084(14) 0.0028(15)
O23 0.0279(13) 0.0249(13) 0.0213(13) 0.0091(11) 0.0120(11) 0.0040(11)
Cl24 0.0463(6) 0.0371(5) 0.0247(5) 0.0250(4) 0.0161(4) 0.0122(4)
O25 0.0304(15) 0.0406(17) 0.0388(17) 0.0184(13) 0.0206(13) 0.0195(14)
C26 0.056(3) 0.038(2) 0.028(2) 0.0248(17) 0.0192(16) 0.0129(15)
C27 0.067(3) 0.055(3) 0.025(2) 0.040(2) 0.0053(18) 0.0059(18)
C29 0.054(3) 0.030(2) 0.0204(18) 0.0197(16) 0.0104(16) 0.0062(14)
C31 0.051(2) 0.0274(19) 0.031(2) 0.0159(15) 0.0243(15) 0.0122(14)
O38 0.084(3) 0.185(6) 0.068(3) 0.077(3) 0.056(2) 0.074(3)
C39 0.090(5) 0.082(4) 0.059(3) 0.048(3) 0.023(3) 0.027(3)
C40 0.046(2) 0.038(2) 0.048(3) 0.0082(17) 0.0262(17) 0.0235(19)
C41 0.046(3) 0.033(2) 0.053(3) 0.0079(17) 0.017(2) 0.008(2)
O42 0.0334(15) 0.0395(17) 0.0305(16) 0.0187(13) 0.0154(12) 0.0164(13)
C43 0.030(2) 0.040(3) 0.042(3) 0.0112(19) 0.0069(19) 0.012(2)
C44 0.029(2) 0.027(2) 0.036(2) 0.0155(16) 0.0140(17) 0.0091(17)
C45 0.031(2) 0.042(2) 0.036(2) 0.0084(18) 0.0124(18) 0.014(2)
O46 0.0299(15) 0.0486(18) 0.0295(16) 0.0164(14) 0.0121(12) 0.0149(14)
C28 0.039(5) 0.025(3) 0.018(3) 0.013(3) 0.015(3) 0.009(2)
C33 0.034(3) 0.026(3) 0.021(3) 0.009(2) 0.009(2) 0.004(2)
N34 0.039(5) 0.025(3) 0.018(3) 0.013(3) 0.015(3) 0.009(2)
N30 0.0390(19) 0.024(4) 0.020(3) 0.0095(17) 0.0154(16) 0.0054(17)
C37 0.0390(19) 0.024(4) 0.020(3) 0.0095(17) 0.0154(16) 0.0054(17)
C32 0.031(2) 0.004(6) 0.027(4) -0.000(2) 0.0127(17) 0.007(2)
C36 0.031(2) 0.004(6) 0.027(4) -0.000(2) 0.0127(17) 0.007(2)
C35 0.034(3) 0.026(3) 0.021(3) 0.009(2) 0.009(2) 0.004(2)

loop_
_atom_type_symbol
_atom_type_scat_dispersion_real
_atom_type_scat_dispersion_imag
_atom_type_scat_Cromer_Mann_a1
_atom_type_scat_Cromer_Mann_a2
_atom_type_scat_Cromer_Mann_a3
_atom_type_scat_Cromer_Mann_a4
_atom_type_scat_Cromer_Mann_b1
_atom_type_scat_Cromer_Mann_b2
_atom_type_scat_Cromer_Mann_b3
_atom_type_scat_Cromer_Mann_b4
_atom_type_scat_Cromer_Mann_c
_atom_type_scat_source
_atom_type_scat_dispersion_source
C 0.01788 0.00908 2.31000 1.02000 1.58860 0.86500 20.84390 10.20750 0.56870 51.65120 0.21560 'International Tables Volume C Table 6.1.1.4 (pp. 500-502)' 'Brennan, Cowan, Rev. Sci. Instrum., 1992, 63, 850'
Cl 0.36457 0.70364 11.46040 7.19640 6.25560 1.64550 0.01040 1.16620 18.51940 47.77840 -9.55740 'International Tables Volume C Table 6.1.1.4 (pp. 500-502)' 'Brennan, Cowan, Rev. Sci. Instrum., 1992, 63, 850'
H 0.00000 0.00000 0.49300 0.32291 0.14019 0.04081 10.51090 26.12570 3.14236 57.79970 0.00304 'International Tables Volume C Table 6.1.1.4 (pp. 500-502)' 'Brennan, Cowan, Rev. Sci. Instrum., 1992, 63, 850'
La -1.36632 9.05284 20.57800 19.59900 11.37270 3.28719 2.94817 0.24448 18.77260 133.12399 2.14678 'International Tables Volume C Table 6.1.1.4 (pp. 500-502)' 'Brennan, Cowan, Rev. Sci. Instrum., 1992, 63, 850'
N 0.03110 0.01806 12.21260 3.13220 2.01250 1.16630 0.00570 9.89330 28.99750 0.58260 -11.52900 'International Tables Volume C Table 6.1.1.4 (pp. 500-502)' 'Brennan, Cowan, Rev. Sci. Instrum., 1992, 63, 850'
O 0.04960 0.03234 3.04850 2.28680 1.54630 0.86700 13.27710 5.70110 0.32390 32.90890 0.25080 'International Tables Volume C Table 6.1.1.4 (pp. 500-502)' 'Brennan, Cowan, Rev. Sci. Instrum., 1992, 63, 850'

loop_
_exptl_crystal_face_index_h
_exptl_crystal_face_index_k
_exptl_crystal_face_index_l
_exptl_crystal_face_perp_dist
-3 -5 1 0.0230
3 5 -2 0.0297
0 0 8 0.0438
0 -1 -8 0.0461
6 -5 0 0.0319
-6 5 0 0.0092
3 -6 5 0.0361
3 3 -7 0.0514
2 -7 0 0.0271

loop_
_geom_angle_atom_site_label_1
_geom_angle_atom_site_label_2
_geom_angle_atom_site_label_3
_geom_angle
_geom_angle_site_symmetry_1
_geom_angle_site_symmetry_3
_geom_angle_publ_flag
C4 C2 C3 119.5(3) 2_666 . ?
O1 C2 C3 124.7(4) . . ?
O1 C2 C4 115.8(3) . 2_666 ?
C4 C3 C2 120.4(3) . . ?
Cl6 C3 C2 119.0(3) . . ?
Cl6 C3 C4 120.1(3) . . ?
C3 C4 C2 119.6(3) . 2_666 ?
O5 C4 C2 116.0(3) . 2_666 ?
O5 C4 C3 124.3(4) . . ?
La1 O5 C4 122.1(2) 2_666 . ?
La1 O7 C8 123.6(2) . . ?
C9 C8 O7 124.3(3) . . ?
C10 C8 O7 116.0(3) 2_667 . ?
C10 C8 C9 119.7(3) 2_667 . ?
C10 C9 C8 122.2(3) . . ?
Cl12 C9 C8 118.8(3) . . ?
Cl12 C9 C10 119.0(3) . . ?
C9 C10 C8 118.1(3) . 2_667 ?
O11 C10 C8 116.7(3) . 2_667 ?
O11 C10 C9 125.2(3) . . ?
La1 O11 C10 121.7(2) 2_667 . ?
O7 La1 O5 64.92(8) . 2_666 ?
O11 La1 O5 95.98(8) 2_667 2_666 ?
O11 La1 O7 61.83(8) 2_667 . ?
O1 La1 O5 62.67(8) . 2_666 ?
O1 La1 O7 70.94(8) . . ?
O1 La1 O11 132.77(8) . 2_667 ?
O13 La1 O5 126.13(9) . 2_666 ?
O13 La1 O7 136.39(8) . . ?
O13 La1 O11 74.67(8) . 2_667 ?
O13 La1 O1 152.38(8) . . ?
O17 La1 O5 64.27(8) 2_777 2_666 ?
O17 La1 O7 106.41(8) 2_777 . ?
O17 La1 O11 74.72(9) 2_777 2_667 ?
O17 La1 O1 121.56(9) 2_777 . ?
O17 La1 O13 62.07(8) 2_777 . ?
O19 La1 O5 128.51(8) . 2_666 ?
O19 La1 O7 119.51(8) . . ?
O19 La1 O11 133.05(8) . 2_667 ?
O19 La1 O1 70.95(8) . . ?
O19 La1 O13 87.50(8) . . ?
O19 La1 O17 133.45(9) . 2_777 ?
O23 La1 O5 80.95(9) 2_766 2_666 ?
O23 La1 O7 135.72(8) 2_766 . ?
O23 La1 O11 153.99(8) 2_766 2_667 ?
O23 La1 O1 68.56(8) 2_766 . ?
O23 La1 O13 86.26(9) 2_766 . ?
O23 La1 O17 80.81(8) 2_766 2_777 ?
O23 La1 O19 61.68(8) 2_766 . ?
O25 La1 O5 135.56(9) . 2_666 ?
O25 La1 O7 71.69(9) . . ?
O25 La1 O11 70.74(9) . 2_667 ?
O25 La1 O1 94.94(10) . . ?
O25 La1 O13 92.04(10) . . ?
O25 La1 O17 141.35(10) . 2_777 ?
O25 La1 O19 66.85(9) . . ?
O25 La1 O23 128.52(9) . 2_766 ?
La1 O1 C2 122.5(2) . . ?
C14 O13 La1 122.5(2) . . ?
C15 C14 O13 125.9(4) . . ?
C16 C14 O13 115.7(3) 2_777 . ?
C16 C14 C15 118.3(3) 2_777 . ?
C16 C15 C14 121.8(3) . . ?
Cl18 C15 C14 119.0(3) . . ?
Cl18 C15 C16 119.2(3) . . ?
C15 C16 C14 119.8(3) . 2_777 ?
O17 C16 C14 115.5(3) . 2_777 ?
O17 C16 C15 124.7(4) . . ?
C16 O17 La1 122.0(2) . 2_777 ?
C20 O19 La1 119.1(2) . . ?
C21 C20 O19 125.0(3) . . ?
C22 C20 O19 116.1(3) 2_766 . ?
C22 C20 C21 118.9(3) 2_766 . ?
C22 C21 C20 122.5(4) . . ?
Cl24 C21 C20 118.5(3) . . ?
Cl24 C21 C22 118.9(3) . . ?
C21 C22 C20 118.6(3) . 2_766 ?
O23 C22 C20 115.5(3) . 2_766 ?
O23 C22 C21 125.9(4) . . ?
C22 O23 La1 118.3(2) . 2_766 ?
H25a O25 La1 126(4) . . ?
H25b O25 La1 126(4) . . ?
H25b O25 H25a 108(4) . . ?
C27 C26 H26 120.4(3) . . ?
C31 C26 H26 120.4(3) . . ?
C31 C26 C27 119.2(4) . . ?
H27 C27 C26 122(4) . . ?
C28 C27 C26 119.4(7) . . ?
C28 C27 H27 117(4) . . ?
N34 C27 C26 122.2(6) 2_656 . ?
N34 C27 H27 115(4) 2_656 . ?
N34 C27 C28 17.5(7) 2_656 . ?
N34 C29 C28 17.4(7) 2_656 . ?
N30 C29 C28 121.2(12) . . ?
N30 C29 N34 117.7(11) . 2_656 ?
C37 C29 C28 121.2(16) 2_656 . ?
C37 C29 N34 117.8(14) 2_656 2_656 ?
C37 C29 N30 0(4) 2_656 . ?
H31 C31 C26 114(3) . . ?
N30 C31 C26 122.5(10) . . ?
N30 C31 H31 123(3) . . ?
C37 C31 C26 118.5(11) 2_656 . ?
C37 C31 H31 127(3) 2_656 . ?
C37 C31 N30 4.1(19) 2_656 . ?
H39b C39 H39a 109.5 . . ?
H39c C39 H39a 109.5 . . ?
H39c C39 H39b 109.5 . . ?
C40 C39 H39a 109.5 . . ?
C40 C39 H39b 109.5 . . ?
C40 C39 H39c 109.5 . . ?
C39 C40 O38 120.6(6) . . ?
C41 C40 O38 121.5(5) . . ?
C41 C40 C39 117.8(5) . . ?
H41a C41 C40 109.5 . . ?
H41b C41 C40 109.5 . . ?
H41b C41 H41a 109.5 . . ?
H41c C41 C40 109.5 . . ?
H41c C41 H41a 109.5 . . ?
H41c C41 H41b 109.5 . . ?
H43b C43 H43a 109.5 . . ?
H43c C43 H43a 109.5 . . ?
H43c C43 H43b 109.5 . . ?
C44 C43 H43a 109.5 . . ?
C44 C43 H43b 109.5 . . ?
C44 C43 H43c 109.5 . . ?
C43 C44 O42 121.6(4) . . ?
C45 C44 O42 120.4(4) . . ?
C45 C44 C43 118.0(4) . . ?
H45a C45 C44 109.5 . . ?
H45b C45 C44 109.5 . . ?
H45b C45 H45a 109.5 . . ?
H45c C45 C44 109.5 . . ?
H45c C45 H45a 109.5 . . ?
H45c C45 H45b 109.5 . . ?
H46b O46 H46a 107(4) . . ?
C29 C28 C27 118.0(8) . . ?
C35 C28 C27 121.0(11) . . ?
C35 C28 C29 118.7(12) . . ?
H33b C33 H33a 108.7 . . ?
N34 C33 H33a 110.6(6) . . ?
N34 C33 H33b 110.6(5) . . ?
C32 C33 H33a 110.6(8) . . ?
C32 C33 H33b 110.6(6) . . ?
C32 C33 N34 105.7(11) . . ?
C29 N34 C27 116.9(7) 2_656 2_656 ?
C33 N34 C27 124.8(10) . 2_656 ?
C33 N34 C29 117.8(9) . 2_656 ?
C31 N30 C29 117.5(13) . . ?
C32 N30 C29 113(3) . . ?
C32 N30 C31 129(2) . . ?
C31 C37 C29 121.6(16) 2_656 2_656 ?
C36 C37 C29 125(3) . 2_656 ?
C36 C37 C31 114(3) . 2_656 ?
N30 C32 C33 115.3(19) . . ?
H32a C32 C33 108.5(6) . . ?
H32a C32 N30 108(2) . . ?
H32b C32 C33 108.5(9) . . ?
H32b C32 N30 108.5(17) . . ?
H32b C32 H32a 107.5 . . ?
H36 C36 C37 123(2) . . ?
C35 C36 C37 113(3) . . ?
C35 C36 H36 123.5(10) . . ?
C36 C35 C28 124.2(13) . . ?
H35 C35 C28 117.9(7) . . ?
H35 C35 C36 117.9(10) . . ?

loop_
_geom_bond_atom_site_label_1
_geom_bond_atom_site_label_2
_geom_bond_distance
_geom_bond_site_symmetry_2
_geom_bond_publ_flag
C2 C3 1.390(5) . ?
C2 C4 1.531(5) 2_666 ?
C2 O1 1.260(5) . ?
C3 C4 1.411(5) . ?
C3 Cl6 1.729(4) . ?
C4 O5 1.255(5) . ?
O5 La1 2.547(3) 2_666 ?
O7 C8 1.249(4) . ?
O7 La1 2.563(2) . ?
C8 C9 1.401(5) . ?
C8 C10 1.532(5) 2_667 ?
C9 C10 1.398(5) . ?
C9 Cl12 1.726(4) . ?
C10 O11 1.263(4) . ?
O11 La1 2.590(2) 2_667 ?
La1 O1 2.529(3) . ?
La1 O13 2.534(3) . ?
La1 O17 2.551(3) 2_777 ?
La1 O19 2.560(3) . ?
La1 O23 2.584(3) 2_766 ?
La1 O25 2.516(3) . ?
O13 C14 1.254(5) . ?
C14 C15 1.394(5) . ?
C14 C16 1.541(5) 2_777 ?
C15 C16 1.403(5) . ?
C15 Cl18 1.731(4) . ?
C16 O17 1.249(5) . ?
O19 C20 1.246(5) . ?
C20 C21 1.405(5) . ?
C20 C22 1.546(5) 2_766 ?
C21 C22 1.391(5) . ?
C21 Cl24 1.737(4) . ?
C22 O23 1.260(5) . ?
O25 H25a 0.832(18) . ?
O25 H25b 0.830(18) . ?
C26 H26 0.9500 . ?
C26 C27 1.358(7) . ?
C26 C31 1.393(7) . ?
C27 H27 0.9500(10) . ?
C27 C28 1.454(16) . ?
C27 N34 1.340(13) 2_656 ?
C29 C29 1.421(9) 2_656 ?
C29 C28 1.330(16) . ?
C29 N34 1.460(13) 2_656 ?
C29 N30 1.44(3) . ?
C29 C37 1.33(4) 2_656 ?
C31 H31 0.9500(10) . ?
C31 N30 1.35(3) . ?
C31 C37 1.41(4) 2_656 ?
O38 C40 1.195(6) . ?
C39 H39a 0.9800 . ?
C39 H39b 0.9800 . ?
C39 H39c 0.9800 . ?
C39 C40 1.464(9) . ?
C40 C41 1.489(7) . ?
C41 H41a 0.9800 . ?
C41 H41b 0.9800 . ?
C41 H41c 0.9800 . ?
O42 C44 1.231(5) . ?
C43 H43a 0.9800 . ?
C43 H43b 0.9800 . ?
C43 H43c 0.9800 . ?
C43 C44 1.495(6) . ?
C44 C45 1.486(6) . ?
C45 H45a 0.9800 . ?
C45 H45b 0.9800 . ?
C45 H45c 0.9800 . ?
O46 H46a 0.840(19) . ?
O46 H46b 0.843(18) . ?
C28 C35 1.445(12) . ?
C33 H33a 0.9900 . ?
C33 H33b 0.9900 . ?
C33 N34 1.483(11) . ?
C33 C32 1.517(14) . ?
N30 C32 1.485(15) . ?
C37 C36 1.428(16) . ?
C32 H32a 0.9900 . ?
C32 H32b 0.9900 . ?
C36 H36 0.9500 . ?
C36 C35 1.348(13) . ?
C35 H35 0.9500 . ?

loop_
_geom_torsion_atom_site_label_1
_geom_torsion_atom_site_label_2
_geom_torsion_atom_site_label_3
_geom_torsion_atom_site_label_4
_geom_torsion
_geom_torsion_site_symmetry_1
_geom_torsion_site_symmetry_2
_geom_torsion_site_symmetry_3
_geom_torsion_site_symmetry_4
_geom_torsion_publ_flag
C2 C3 C4 C2 8.0(3) . . . 2_666 ?
C2 C3 C4 O5 -170.0(3) . . . . ?
C2 C4 C3 C2 8.0(3) 2_666 . . . ?
C2 C4 C3 Cl6 -179.8(3) 2_666 . . . ?
C2 C4 O5 La1 -6.6(4) . 2_666 2_666 . ?
C3 C4 O5 La1 -175.3(3) . . . 2_666 ?
O7 C8 C9 C10 177.6(4) . . . . ?
O7 C8 C9 Cl12 0.7(4) . . . . ?
O7 C8 C10 C9 -177.7(3) . . 2_667 2_667 ?
O7 C8 C10 O11 3.7(4) . . 2_667 2_667 ?
C8 C9 C10 C8 1.7(4) . . . 2_667 ?
C8 C9 C10 O11 -176.7(4) . . . . ?
C8 C10 C9 C8 1.7(3) 2_667 . . . ?
C8 C10 C9 Cl12 178.6(3) 2_667 . . . ?
C8 C10 O11 La1 -2.6(4) . 2_667 2_667 . ?
C9 C10 O11 La1 -178.9(3) . . . 2_667 ?
La1 O13 C14 C15 170.5(3) . . . . ?
La1 O13 C14 C16 -10.9(3) . . . 2_777 ?
La1 O17 C16 C14 12.8(3) . 2_777 2_777 . ?
La1 O17 C16 C15 167.3(3) 2_777 . . . ?
La1 O19 C20 C21 -155.4(3) . . . . ?
La1 O19 C20 C22 24.9(2) . . . 2_766 ?
La1 O23 C22 C20 -23.2(2) . 2_766 2_766 . ?
La1 O23 C22 C21 -155.9(3) 2_766 . . . ?
O13 C14 C15 C16 -178.9(4) . . . . ?
O13 C14 C15 Cl18 0.7(4) . . . . ?
O13 C14 C16 C15 178.8(3) . . 2_777 2_777 ?
O13 C14 C16 O17 -1.3(4) . . 2_777 2_777 ?
C14 C15 C16 C14 -2.6(4) . . . 2_777 ?
C14 C15 C16 O17 177.2(4) . . . . ?
C14 C16 C15 C14 -2.6(3) 2_777 . . . ?
C14 C16 C15 Cl18 177.8(3) 2_777 . . . ?
O19 C20 C21 C22 -179.9(4) . . . . ?
O19 C20 C21 Cl24 1.1(4) . . . . ?
O19 C20 C22 C21 180.0(3) . . 2_766 2_766 ?
O19 C20 C22 O23 -0.9(4) . . 2_766 2_766 ?
C20 C21 C22 C20 0.2(4) . . . 2_766 ?
C20 C21 C22 O23 179.3(3) . . . . ?
C20 C22 C21 C20 0.2(3) 2_766 . . . ?
C20 C22 C21 Cl24 179.2(3) 2_766 . . . ?
C26 C27 C28 C29 17.4(6) . . . . ?
C26 C27 C28 C35 -179.9(8) . . . . ?
C26 C27 N34 C29 -21.8(7) . . 2_656 . ?
C26 C27 N34 C33 165.8(7) . . 2_656 2_656 ?
C26 C31 N30 C29 -0.2(5) . . . . ?
C26 C31 N30 C32 -169(2) . . . . ?
C26 C31 C37 C29 -0.6(5) . . 2_656 . ?
C26 C31 C37 C36 179(3) . . 2_656 2_656 ?
C27 C28 C29 C29 172.2(7) . . . 2_656 ?
C27 C28 C29 N34 67.6(17) . . . 2_656 ?
C27 C28 C29 N30 -16(3) . . . . ?
C27 C28 C29 C37 -16(3) . . . 2_656 ?
C27 C28 C35 C36 -164.7(11) . . . . ?
C27 N34 C29 C29 -169.1(6) . 2_656 . 2_656 ?
C27 N34 C29 C28 -83.6(18) . 2_656 . . ?
C27 N34 C29 N30 23(2) . 2_656 . . ?
C27 N34 C29 C37 22(3) . 2_656 . 2_656 ?
C27 N34 C33 C32 -135.1(10) 2_656 . . . ?
C29 C29 C28 C35 9.2(8) 2_656 . . . ?
C29 C29 N34 C33 -3.8(7) . 2_656 . . ?
C29 C29 N30 C31 180(3) 2_656 . . . ?
C29 C29 N30 C32 -10.0(9) 2_656 . . . ?
C29 C29 C37 C31 -180(3) . 2_656 . 2_656 ?
C29 C29 C37 C36 -0.3(11) . 2_656 . . ?
C29 C28 C35 C36 -2.2(14) . . . . ?
C29 N34 C33 C32 37.2(9) 2_656 . . . ?
C29 N30 C31 C37 -3(10) . . . 2_656 ?
C29 N30 C32 C33 48(4) . . . . ?
C29 C37 C31 N30 177(11) . 2_656 . . ?
C29 C37 C36 C35 7(6) 2_656 . . . ?
C31 N30 C32 C33 -143(4) . . . . ?
C31 C37 C36 C35 -174(3) 2_656 . . . ?
C28 C35 C36 C37 -6(3) . . . . ?

loop_
_restr_distance_atom_site_label_1
_restr_distance_atom_site_label_2
_restr_distance_site_symmetry_2
_restr_distance_target
_restr_distance_target_weight_param
_restr_distance_diff
O25 H25a 1 0.8400 0.0200 0.0085
O25 H25b 1 0.8400 0.0200 0.0102
H25a H25b 1 1.3400 0.0400 -0.0049
C27 H27 1 0.9500 0.0010 -0.0000
C31 H31 1 0.9500 0.0010 0.0000
O46 H46a 1 0.8400 0.0200 0.0005
O46 H46b 1 0.8400 0.0200 -0.0031
H46a H46b 1 1.3400 0.0400 -0.0112
C28 C35 1 1.4300 0.0200 -0.0148
N34 C33 1 1.4800 0.0200 -0.0029
N30 C32 1 1.4800 0.0200 -0.0047
C32 C33 1 1.5100 0.0200 -0.0075
C36 C37 1 1.4300 0.0200 0.0023
C35 C36 1 1.3500 0.0200 0.0018

loop_
_restr_U_similar_atom_site_label_1
_restr_U_similar_atom_site_label_2
_restr_U_similar_weight_param
C26 C27 0.0400
C26 C31 0.0400
C27 C28 0.0400
C29 C28 0.0400
C29 N30 0.0400
C31 N30 0.0400
C33 C32 0.0400
N30 C32 0.0400

loop_
_exptl_oxdiff_crystal_face_indexfrac_h
_exptl_oxdiff_crystal_face_indexfrac_k
_exptl_oxdiff_crystal_face_indexfrac_l
_exptl_oxdiff_crystal_face_x
_exptl_oxdiff_crystal_face_y
_exptl_oxdiff_crystal_face_z
-3.0370 -5.3038 0.5611 0.8025 0.2389 0.5467
3.1021 5.4133 -1.8363 -0.7126 -0.2123 -0.6686
0.0413 0.0985 8.0195 -0.6913 -0.2046 0.6930
-0.3410 -0.6213 -7.7478 0.7522 0.2228 -0.6201
6.3650 -4.8912 0.0905 -0.2844 0.9575 -0.0478
-6.4409 4.7131 0.2209 0.2837 -0.9547 0.0903
3.0179 -6.3291 5.3429 -0.2056 0.6958 0.6882
3.0360 3.1295 -7.1764 -0.0394 0.1273 -0.9911
2.2946 -7.2430 0.1100 0.4060 0.8532 0.3275

loop_
_restr_rigu_atom_site_label_1
_restr_rigu_atom_site_label_2
_restr_rigu_target_weight_param
_restr_rigu_u13_diff
_restr_rigu_u23_diff
_restr_rigu_u33_diff
C26 C27 0.004000 -0.002719 -0.007853 -0.004401
C26 C31 0.004000 -0.005868 0.005911 -0.003888
C26 C28 0.004000 -0.000392 0.000752 0.005213
C26 N30 0.004000 -0.008839 0.007540 0.005891
C27 C29 0.004000 -0.004035 0.002903 -0.003360
C27 C31 0.004000 -0.013502 0.014436 0.000739
C27 C28 0.004000 -0.002233 0.007515 0.002642
C29 C31 0.004000 0.002841 -0.001099 -0.000680
C29 C28 0.004000 -0.001217 0.002465 0.001137
C29 N30 0.004000 0.001882 0.000704 0.002266
C29 C32 0.004000 -0.005328 0.016176 0.002217
C31 N30 0.004000 -0.008136 0.001731 0.004850
C31 C32 0.004000 -0.003348 0.005621 0.014815
O38 C39 0.004000 0.001560 0.029666 -0.010494
O38 C40 0.004000 -0.007014 0.012554 -0.000474
O38 C41 0.004000 -0.020921 0.002382 -0.003067
C39 C40 0.004000 0.004664 -0.003736 0.005716
C39 C41 0.004000 0.011127 0.019771 0.004817
C40 C41 0.004000 -0.003368 -0.001862 0.000212
C28 N30 0.004000 -0.001121 0.002476 0.001832
C33 N30 0.004000 -0.001438 0.001136 -0.007475
C33 C32 0.004000 0.002745 0.000975 -0.000201
N30 C32 0.004000 0.002794 0.006059 -0.000489
